data_7121757
loop_
_publ_author_name
'Vlahopoulou, G.'
'M\"oller, S'
'Haak, J.'
'Hasche, P.'
'Drexler, H.-J.'
'Heller, D.'
'Beweries, T.'

_publ_section_title
;
 Synthesis of Rh(iii) thiophosphinito pincer hydrido complexes by
 base-free C-H bond activation at room temperature.
;
_journal_issue 49
_journal_name_full 'Chemical communications (Cambridge, England)'
_journal_page_first 6292
_journal_page_last 6295
_journal_paper_doi 10.1039/c8cc03913e
_journal_volume 54
_journal_year 2018
_chemical_formula_sum 'C76 H70 Cl6 P4 Rh4 S4'
_chemical_formula_weight 1859.78
_space_group_crystal_system monoclinic
_space_group_IT_number 14
_space_group_name_Hall '-P 2ybc'
_space_group_name_H-M_alt 'P 1 21/c 1'
_symmetry_space_group_name_Hall '-P 2ybc'
_symmetry_space_group_name_H-M 'P 1 21/c 1'
_atom_sites_solution_hydrogens geom
_audit_creation_method SHELXL-2014
_audit_update_record
;
2018-01-12 deposited with the CCDC.
2018-05-25 downloaded from the CCDC.
;
_cell_angle_alpha 90
_cell_angle_beta 90.9850(10)
_cell_angle_gamma 90
_cell_formula_units_Z 4
_cell_length_a 12.0429(3)
_cell_length_b 13.0157(3)
_cell_length_c 45.0034(12)
_cell_measurement_reflns_used 9892
_cell_measurement_temperature 150(2)
_cell_measurement_theta_max 70.12
_cell_measurement_theta_min 3.67
_cell_volume 7053.1(3)
_computing_cell_refinement 'SAINT (Bruker, 2013)'
_computing_data_collection 'APEX2 (Bruker, 2014)'
_computing_data_reduction 'SAINT (Bruker, 2013)'
_computing_molecular_graphics 'Bruker SHELXTL'
_computing_publication_material 'Bruker SHELXTL'
_computing_structure_refinement 'SHELXL-2014 (Sheldrick 2014)'
_computing_structure_solution 'SHELXS-97 (Sheldrick 2008)'
_diffrn_ambient_temperature 150(2)
_diffrn_detector_area_resol_mean 8.3333
_diffrn_measured_fraction_theta_full 0.846
_diffrn_measured_fraction_theta_max 0.997
_diffrn_measurement_device_type 'Bruker APEX-II CCD'
_diffrn_measurement_method '\f and \w scans'
_diffrn_radiation_monochromator multilayer
_diffrn_radiation_type CuK\a
_diffrn_radiation_wavelength 1.54178
_diffrn_reflns_av_R_equivalents 0.0431
_diffrn_reflns_av_unetI/netI 0.0414
_diffrn_reflns_Laue_measured_fraction_full 0.846
_diffrn_reflns_Laue_measured_fraction_max 0.997
_diffrn_reflns_limit_h_max 13
_diffrn_reflns_limit_h_min -13
_diffrn_reflns_limit_k_max 14
_diffrn_reflns_limit_k_min -13
_diffrn_reflns_limit_l_max 51
_diffrn_reflns_limit_l_min -50
_diffrn_reflns_number 38252
_diffrn_reflns_point_group_measured_fraction_full 0.846
_diffrn_reflns_point_group_measured_fraction_max 0.997
_diffrn_reflns_theta_full 67.679
_diffrn_reflns_theta_max 61.165
_diffrn_reflns_theta_min 1.964
_diffrn_source microfocus
_exptl_absorpt_coefficient_mu 11.848
_exptl_absorpt_correction_T_max 0.7533
_exptl_absorpt_correction_T_min 0.4753
_exptl_absorpt_correction_type multi-scan
_exptl_absorpt_process_details 'SADABS (Bruker, 2014)'
_exptl_crystal_colour red
_exptl_crystal_density_diffrn 1.751
_exptl_crystal_description prism
_exptl_crystal_F_000 3728
_exptl_crystal_size_max 0.195
_exptl_crystal_size_mid 0.132
_exptl_crystal_size_min 0.115
_refine_diff_density_max 1.179
_refine_diff_density_min -0.608
_refine_diff_density_rms 0.115
_refine_ls_extinction_method none
_refine_ls_goodness_of_fit_ref 1.069
_refine_ls_hydrogen_treatment constr
_refine_ls_matrix_type full
_refine_ls_number_parameters 847
_refine_ls_number_reflns 10806
_refine_ls_number_restraints 0
_refine_ls_restrained_S_all 1.069
_refine_ls_R_factor_all 0.0486
_refine_ls_R_factor_gt 0.0398
_refine_ls_shift/su_max 0.002
_refine_ls_shift/su_mean 0.000
_refine_ls_structure_factor_coef Fsqd
_refine_ls_weighting_details 'w=1/[\s^2^(Fo^2^)+(0.0503P)^2^+14.0513P] where P=(Fo^2^+2Fc^2^)/3'
_refine_ls_weighting_scheme calc
_refine_ls_wR_factor_gt 0.0990
_refine_ls_wR_factor_ref 0.1040
_reflns_Friedel_coverage 0.000
_reflns_number_gt 9315
_reflns_number_total 10806
_reflns_threshold_expression 'I > 2\s(I)'
_cod_data_source_file c8cc03913e2.cif
_cod_data_source_block ax1402abs1
_cod_depositor_comments 'Adding full bibliography for 7121756--7121760.cif.'
_cod_database_code 7121757
_shelx_space_group_comment
;
The symmetry employed for this shelxl refinement is uniquely defined
by the following loop, which should always be used as a source of
symmetry information in preference to the above space-group names.
They are only intended as comments.
;
_shelxl_version_number 2014-3

loop_
_space_group_symop_operation_xyz
'x, y, z'
'-x, y+1/2, -z+1/2'
'-x, -y, -z'
'x, -y-1/2, z-1/2'

loop_
_atom_site_label
_atom_site_type_symbol
_atom_site_fract_x
_atom_site_fract_y
_atom_site_fract_z
_atom_site_U_iso_or_equiv
_atom_site_adp_type
_atom_site_occupancy
_atom_site_site_symmetry_order
_atom_site_calc_flag
_atom_site_refinement_flags_posn
_atom_site_refinement_flags_adp
Rh1 Rh 0.76723(3) 0.88531(3) 0.80471(2) 0.02443(10) Uani 1 1 d . .
Rh2 Rh 0.49179(3) 0.95055(3) 0.82227(2) 0.02856(10) Uani 1 1 d . .
Rh3 Rh 0.24272(3) 0.35516(3) 0.94209(2) 0.02550(10) Uani 1 1 d . .
Rh4 Rh 0.52293(3) 0.31736(3) 0.91690(2) 0.02956(11) Uani 1 1 d . .
Cl1 Cl 0.59386(10) 0.80122(9) 0.80734(3) 0.0295(3) Uani 1 1 d . .
Cl2 Cl 0.66751(10) 1.04143(10) 0.82427(3) 0.0316(3) Uani 1 1 d . .
Cl3 Cl 0.94189(10) 0.96228(10) 0.80283(3) 0.0313(3) Uani 1 1 d . .
Cl4 Cl 0.41563(10) 0.44546(10) 0.94250(3) 0.0308(3) Uani 1 1 d . .
Cl5 Cl 0.35317(10) 0.21814(10) 0.91613(3) 0.0300(3) Uani 1 1 d . .
Cl6 Cl 0.07314(11) 0.26846(12) 0.94116(3) 0.0396(3) Uani 1 1 d . .
S1 S 0.82507(11) 0.83919(11) 0.73042(3) 0.0333(3) Uani 1 1 d . .
S2 S 0.85109(15) 0.66983(11) 0.84518(3) 0.0438(4) Uani 1 1 d . .
S3 S 0.08130(15) 0.54569(13) 0.90848(3) 0.0484(4) Uani 1 1 d . .
S4 S 0.24989(12) 0.40435(12) 1.01826(3) 0.0369(3) Uani 1 1 d . .
P1 P 0.73264(11) 0.93964(10) 0.75627(3) 0.0263(3) Uani 1 1 d . .
P2 P 0.80635(11) 0.82213(10) 0.85217(3) 0.0282(3) Uani 1 1 d . .
P3 P 0.18505(11) 0.42427(11) 0.89722(3) 0.0298(3) Uani 1 1 d . .
P4 P 0.29064(11) 0.28916(11) 0.98828(3) 0.0282(3) Uani 1 1 d . .
C1 C 0.8345(4) 0.7558(4) 0.78807(11) 0.0270(11) Uani 1 1 d . .
C2 C 0.8522(4) 0.7415(4) 0.75745(11) 0.0284(11) Uani 1 1 d . .
C3 C 0.8960(4) 0.6526(4) 0.74608(11) 0.0301(11) Uani 1 1 d . .
H3 H 0.9063 0.6466 0.7253 0.036 Uiso 1 1 calc R U
C4 C 0.9250(4) 0.5722(4) 0.76444(12) 0.0313(11) Uani 1 1 d . .
H4 H 0.9551 0.5108 0.7565 0.038 Uiso 1 1 calc R U
C5 C 0.9098(5) 0.5826(4) 0.79445(12) 0.0329(12) Uani 1 1 d . .
H5 H 0.9299 0.5280 0.8075 0.040 Uiso 1 1 calc R U
C6 C 0.8652(4) 0.6722(4) 0.80583(11) 0.0299(11) Uani 1 1 d . .
C7 C 0.7771(4) 1.0633(4) 0.74236(12) 0.0306(11) Uani 1 1 d . .
C8 C 0.7843(5) 1.0769(5) 0.71148(13) 0.0377(13) Uani 1 1 d . .
H8 H 0.7611 1.0234 0.6984 0.045 Uiso 1 1 calc R U
C9 C 0.8250(5) 1.1675(5) 0.70000(14) 0.0441(15) Uani 1 1 d . .
H9 H 0.8299 1.1760 0.6791 0.053 Uiso 1 1 calc R U
C10 C 0.8584(5) 1.2452(5) 0.71873(15) 0.0454(15) Uani 1 1 d . .
H10 H 0.8891 1.3064 0.7108 0.055 Uiso 1 1 calc R U
C11 C 0.8474(5) 1.2348(4) 0.74913(15) 0.0421(14) Uani 1 1 d . .
H11 H 0.8677 1.2898 0.7620 0.050 Uiso 1 1 calc R U
C12 C 0.8065(4) 1.1437(4) 0.76083(13) 0.0349(12) Uani 1 1 d . .
H12 H 0.7987 1.1369 0.7817 0.042 Uiso 1 1 calc R U
C13 C 0.5888(4) 0.9302(4) 0.74238(11) 0.0296(11) Uani 1 1 d . .
C14 C 0.5240(5) 1.0177(5) 0.73939(12) 0.0356(12) Uani 1 1 d . .
H14 H 0.5548 1.0831 0.7440 0.043 Uiso 1 1 calc R U
C15 C 0.4143(5) 1.0102(5) 0.72963(12) 0.0411(14) Uani 1 1 d . .
H15 H 0.3699 1.0703 0.7277 0.049 Uiso 1 1 calc R U
C16 C 0.3700(5) 0.9148(6) 0.72278(13) 0.0458(16) Uani 1 1 d . .
H16 H 0.2951 0.9094 0.7159 0.055 Uiso 1 1 calc R U
C17 C 0.4344(5) 0.8272(5) 0.72590(13) 0.0427(14) Uani 1 1 d . .
H17 H 0.4037 0.7618 0.7213 0.051 Uiso 1 1 calc R U
C18 C 0.5436(5) 0.8350(5) 0.73580(11) 0.0357(13) Uani 1 1 d . .
H18 H 0.5875 0.7748 0.7381 0.043 Uiso 1 1 calc R U
C19 C 0.6991(5) 0.8131(4) 0.88029(11) 0.0314(12) Uani 1 1 d . .
C20 C 0.6484(5) 0.9033(5) 0.89027(13) 0.0446(15) Uani 1 1 d . .
H20 H 0.6679 0.9673 0.8817 0.054 Uiso 1 1 calc R U
C21 C 0.5700(6) 0.9002(5) 0.91247(13) 0.0463(15) Uani 1 1 d . .
H21 H 0.5359 0.9620 0.9189 0.056 Uiso 1 1 calc R U
C22 C 0.5416(5) 0.8095(5) 0.92506(12) 0.0417(14) Uani 1 1 d . .
H22 H 0.4884 0.8080 0.9404 0.050 Uiso 1 1 calc R U
C23 C 0.5895(6) 0.7205(5) 0.91577(14) 0.0504(16) Uani 1 1 d . .
H23 H 0.5690 0.6571 0.9246 0.060 Uiso 1 1 calc R U
C24 C 0.6688(5) 0.7220(5) 0.89331(13) 0.0433(14) Uani 1 1 d . .
H24 H 0.7018 0.6595 0.8870 0.052 Uiso 1 1 calc R U
C25 C 0.9175(5) 0.8805(5) 0.87405(11) 0.0351(13) Uani 1 1 d . .
C26 C 0.9970(5) 0.8227(6) 0.88923(13) 0.0480(16) Uani 1 1 d . .
H26 H 0.9980 0.7501 0.8871 0.058 Uiso 1 1 calc R U
C27 C 1.0748(6) 0.8707(7) 0.90747(15) 0.062(2) Uani 1 1 d . .
H27 H 1.1295 0.8311 0.9177 0.075 Uiso 1 1 calc R U
C28 C 1.0730(6) 0.9744(8) 0.91079(15) 0.070(3) Uani 1 1 d . .
H28 H 1.1270 1.0062 0.9234 0.084 Uiso 1 1 calc R U
C29 C 0.9947(6) 1.0347(6) 0.89638(13) 0.0546(19) Uani 1 1 d . .
H29 H 0.9940 1.1071 0.8992 0.066 Uiso 1 1 calc R U
C30 C 0.9168(5) 0.9879(5) 0.87759(12) 0.0423(14) Uani 1 1 d . .
H30 H 0.8632 1.0284 0.8672 0.051 Uiso 1 1 calc R U
C31 C 0.2569(5) 0.9899(5) 0.79904(13) 0.0402(13) Uani 1 1 d . .
H31A H 0.1965 0.9833 0.8135 0.048 Uiso 1 1 calc R U
H31B H 0.2236 0.9847 0.7788 0.048 Uiso 1 1 calc R U
C32 C 0.3121(5) 1.0945(5) 0.80272(13) 0.0396(13) Uani 1 1 d . .
H32A H 0.3376 1.1185 0.7831 0.048 Uiso 1 1 calc R U
H32B H 0.2567 1.1444 0.8099 0.048 Uiso 1 1 calc R U
C33 C 0.4091(4) 1.0920(4) 0.82403(12) 0.0336(12) Uani 1 1 d . .
H33 H 0.4592 1.1530 0.8227 0.040 Uiso 1 1 calc R U
C34 C 0.4082(5) 1.0458(4) 0.85223(12) 0.0356(13) Uani 1 1 d . .
H34 H 0.4585 1.0800 0.8671 0.043 Uiso 1 1 calc R U
C35 C 0.3067(5) 0.9958(5) 0.86589(13) 0.0419(14) Uani 1 1 d . .
H35A H 0.2387 1.0289 0.8578 0.050 Uiso 1 1 calc R U
H35B H 0.3089 1.0068 0.8877 0.050 Uiso 1 1 calc R U
C36 C 0.3021(5) 0.8802(5) 0.85940(13) 0.0429(14) Uani 1 1 d . .
H36A H 0.3395 0.8425 0.8759 0.051 Uiso 1 1 calc R U
H36B H 0.2236 0.8577 0.8585 0.051 Uiso 1 1 calc R U
C37 C 0.3571(4) 0.8535(4) 0.83055(12) 0.0330(12) Uani 1 1 d . .
H37 H 0.3747 0.7788 0.8284 0.040 Uiso 1 1 calc R U
C38 C 0.3390(4) 0.9034(4) 0.80371(13) 0.0324(12) Uani 1 1 d . .
H38 H 0.3465 0.8577 0.7860 0.039 Uiso 1 1 calc R U
C41 C 0.1680(4) 0.4725(4) 0.96276(11) 0.0298(11) Uani 1 1 d . .
C42 C 0.1058(4) 0.5480(4) 0.94752(11) 0.0325(12) Uani 1 1 d . .
C43 C 0.0543(5) 0.6309(5) 0.96164(13) 0.0374(13) Uani 1 1 d . .
H43 H 0.0148 0.6809 0.9503 0.045 Uiso 1 1 calc R U
C44 C 0.0614(5) 0.6393(5) 0.99231(13) 0.0388(13) Uani 1 1 d . .
H44 H 0.0263 0.6946 1.0022 0.047 Uiso 1 1 calc R U
C45 C 0.1196(4) 0.5669(4) 1.00814(12) 0.0347(13) Uani 1 1 d . .
H45 H 0.1236 0.5717 1.0292 0.042 Uiso 1 1 calc R U
C46 C 0.1732(4) 0.4862(4) 0.99389(11) 0.0302(11) Uani 1 1 d . .
C47 C 0.2928(5) 0.4787(4) 0.87433(11) 0.0340(12) Uani 1 1 d . .
C48 C 0.3321(6) 0.5769(5) 0.87953(14) 0.0465(15) Uani 1 1 d . .
H48 H 0.2978 0.6190 0.8940 0.056 Uiso 1 1 calc R U
C49 C 0.4214(6) 0.6143(5) 0.86378(14) 0.0492(16) Uani 1 1 d . .
H49 H 0.4478 0.6820 0.8674 0.059 Uiso 1 1 calc R U
C50 C 0.4719(6) 0.5537(6) 0.84284(14) 0.0530(17) Uani 1 1 d . .
H50 H 0.5324 0.5797 0.8318 0.064 Uiso 1 1 calc R U
C51 C 0.4342(5) 0.4552(6) 0.83801(14) 0.0499(16) Uani 1 1 d . .
H51 H 0.4695 0.4129 0.8238 0.060 Uiso 1 1 calc R U
C52 C 0.3453(5) 0.4171(5) 0.85362(12) 0.0430(14) Uani 1 1 d . .
H52 H 0.3201 0.3489 0.8502 0.052 Uiso 1 1 calc R U
C53 C 0.1010(4) 0.3495(4) 0.87070(11) 0.0306(11) Uani 1 1 d . .
C54 C 0.0136(5) 0.3947(5) 0.85516(13) 0.0418(14) Uani 1 1 d . .
H54 H -0.0041 0.4649 0.8584 0.050 Uiso 1 1 calc R U
C55 C -0.0481(5) 0.3368(5) 0.83485(14) 0.0456(15) Uani 1 1 d . .
H55 H -0.1091 0.3672 0.8245 0.055 Uiso 1 1 calc R U
C56 C -0.0214(5) 0.2363(5) 0.82976(12) 0.0409(14) Uani 1 1 d . .
H56 H -0.0635 0.1974 0.8157 0.049 Uiso 1 1 calc R U
C57 C 0.0643(5) 0.1923(5) 0.84459(12) 0.0404(14) Uani 1 1 d . .
H57 H 0.0824 0.1224 0.8410 0.048 Uiso 1 1 calc R U
C58 C 0.1266(5) 0.2490(5) 0.86526(13) 0.0395(13) Uani 1 1 d . .
H58 H 0.1871 0.2176 0.8756 0.047 Uiso 1 1 calc R U
C59 C 0.2235(4) 0.1725(4) 1.00128(11) 0.0307(11) Uani 1 1 d . .
C60 C 0.2005(5) 0.1587(5) 1.03115(12) 0.0408(14) Uani 1 1 d . .
H60 H 0.2152 0.2127 1.0449 0.049 Uiso 1 1 calc R U
C61 C 0.1568(5) 0.0676(6) 1.04099(13) 0.0470(16) Uani 1 1 d . .
H61 H 0.1444 0.0578 1.0616 0.056 Uiso 1 1 calc R U
C62 C 0.1310(5) -0.0094(5) 1.02118(14) 0.0467(15) Uani 1 1 d . .
H62 H 0.0984 -0.0714 1.0279 0.056 Uiso 1 1 calc R U
C63 C 0.1526(5) 0.0039(5) 0.99133(13) 0.0428(14) Uani 1 1 d . .
H63 H 0.1352 -0.0495 0.9776 0.051 Uiso 1 1 calc R U
C64 C 0.1989(5) 0.0935(5) 0.98139(12) 0.0394(13) Uani 1 1 d . .
H64 H 0.2143 0.1016 0.9609 0.047 Uiso 1 1 calc R U
C65 C 0.4370(4) 0.2625(4) 0.99679(11) 0.0290(11) Uani 1 1 d . .
C66 C 0.5072(5) 0.3375(5) 1.00840(11) 0.0330(12) Uani 1 1 d . .
H66 H 0.4796 0.4045 1.0123 0.040 Uiso 1 1 calc R U
C67 C 0.6181(5) 0.3142(5) 1.01435(12) 0.0375(13) Uani 1 1 d . .
H67 H 0.6661 0.3653 1.0225 0.045 Uiso 1 1 calc R U
C68 C 0.6589(5) 0.2175(5) 1.00851(13) 0.0400(13) Uani 1 1 d . .
H68 H 0.7347 0.2021 1.0126 0.048 Uiso 1 1 calc R U
C69 C 0.5896(5) 0.1429(5) 0.99670(13) 0.0404(14) Uani 1 1 d . .
H69 H 0.6179 0.0763 0.9927 0.048 Uiso 1 1 calc R U
C70 C 0.4791(5) 0.1649(5) 0.99072(12) 0.0353(12) Uani 1 1 d . .
H70 H 0.4318 0.1136 0.9825 0.042 Uiso 1 1 calc R U
C71 C 0.6796(5) 0.3600(5) 0.93413(14) 0.0433(15) Uani 1 1 d . .
H71 H 0.6764 0.3950 0.9539 0.052 Uiso 1 1 calc R U
C72 C 0.6519(5) 0.4230(5) 0.91059(15) 0.0460(16) Uani 1 1 d . .
H72 H 0.6335 0.4951 0.9163 0.055 Uiso 1 1 calc R U
C73 C 0.7027(6) 0.4125(6) 0.87990(16) 0.0559(18) Uani 1 1 d . .
H73A H 0.6661 0.4618 0.8662 0.067 Uiso 1 1 calc R U
H73B H 0.7825 0.4308 0.8813 0.067 Uiso 1 1 calc R U
C74 C 0.6917(7) 0.3058(6) 0.86717(16) 0.062(2) Uani 1 1 d . .
H74A H 0.7617 0.2677 0.8709 0.074 Uiso 1 1 calc R U
H74B H 0.6802 0.3107 0.8454 0.074 Uiso 1 1 calc R U
C75 C 0.5955(5) 0.2459(5) 0.88042(13) 0.0384(13) Uani 1 1 d . .
H75 H 0.5413 0.2176 0.8655 0.046 Uiso 1 1 calc R U
C76 C 0.6110(5) 0.1852(5) 0.90549(12) 0.0374(13) Uani 1 1 d . .
H76 H 0.5642 0.1218 0.9053 0.045 Uiso 1 1 calc R U
C77 C 0.7173(6) 0.1730(6) 0.92303(17) 0.0585(19) Uani 1 1 d . .
H77A H 0.7723 0.1367 0.9107 0.070 Uiso 1 1 calc R U
H77B H 0.7034 0.1301 0.9407 0.070 Uiso 1 1 calc R U
C78 C 0.7654(5) 0.2756(6) 0.93294(15) 0.0490(16) Uani 1 1 d . .
H78A H 0.8001 0.2674 0.9529 0.059 Uiso 1 1 calc R U
H78B H 0.8243 0.2961 0.9191 0.059 Uiso 1 1 calc R U

loop_
_atom_site_aniso_label
_atom_site_aniso_U_11
_atom_site_aniso_U_22
_atom_site_aniso_U_33
_atom_site_aniso_U_23
_atom_site_aniso_U_13
_atom_site_aniso_U_12
Rh1 0.02535(19) 0.0228(2) 0.02516(19) -0.00061(14) 0.00090(14) 0.00038(14)
Rh2 0.0271(2) 0.0272(2) 0.0314(2) -0.00126(15) 0.00166(15) 0.00039(16)
Rh3 0.02499(19) 0.0279(2) 0.02362(19) -0.00274(15) -0.00004(14) 0.00356(15)
Rh4 0.0277(2) 0.0293(2) 0.0318(2) -0.00466(16) 0.00176(15) 0.00211(16)
Cl1 0.0287(6) 0.0262(6) 0.0336(6) -0.0011(5) 0.0028(5) -0.0004(5)
Cl2 0.0299(6) 0.0268(6) 0.0382(7) -0.0040(5) 0.0036(5) 0.0006(5)
Cl3 0.0289(6) 0.0313(7) 0.0337(6) -0.0001(5) 0.0001(5) -0.0021(5)
Cl4 0.0322(6) 0.0305(7) 0.0296(6) -0.0036(5) 0.0016(5) 0.0037(5)
Cl5 0.0274(6) 0.0303(6) 0.0324(6) -0.0046(5) 0.0000(5) 0.0029(5)
Cl6 0.0354(7) 0.0460(8) 0.0372(7) -0.0044(6) -0.0012(5) 0.0006(6)
S1 0.0383(7) 0.0335(7) 0.0283(6) 0.0016(5) 0.0045(5) 0.0055(6)
S2 0.0721(11) 0.0295(8) 0.0297(7) 0.0021(6) 0.0025(7) 0.0139(7)
S3 0.0642(10) 0.0482(9) 0.0327(7) -0.0041(6) -0.0057(7) 0.0291(8)
S4 0.0399(7) 0.0433(8) 0.0273(6) -0.0070(6) -0.0018(5) 0.0091(6)
P1 0.0253(6) 0.0263(7) 0.0273(6) 0.0008(5) -0.0002(5) -0.0008(5)
P2 0.0318(7) 0.0269(7) 0.0260(6) -0.0002(5) 0.0000(5) 0.0006(5)
P3 0.0334(7) 0.0297(7) 0.0262(6) -0.0014(5) -0.0009(5) 0.0059(6)
P4 0.0272(6) 0.0330(7) 0.0242(6) -0.0011(5) -0.0009(5) 0.0002(5)
C1 0.028(3) 0.026(3) 0.027(3) -0.003(2) -0.001(2) -0.003(2)
C2 0.023(2) 0.031(3) 0.032(3) 0.002(2) -0.001(2) -0.002(2)
C3 0.026(3) 0.036(3) 0.028(3) -0.005(2) 0.003(2) -0.002(2)
C4 0.029(3) 0.025(3) 0.040(3) -0.007(2) 0.000(2) 0.001(2)
C5 0.039(3) 0.021(3) 0.039(3) 0.002(2) 0.000(2) 0.003(2)
C6 0.028(3) 0.029(3) 0.032(3) -0.003(2) -0.001(2) -0.002(2)
C7 0.025(3) 0.028(3) 0.038(3) 0.007(2) -0.003(2) 0.000(2)
C8 0.037(3) 0.039(3) 0.037(3) 0.005(2) -0.003(2) 0.001(3)
C9 0.043(3) 0.044(4) 0.046(3) 0.022(3) 0.000(3) 0.000(3)
C10 0.033(3) 0.035(3) 0.068(4) 0.023(3) 0.001(3) 0.002(3)
C11 0.034(3) 0.026(3) 0.066(4) 0.007(3) -0.004(3) 0.002(2)
C12 0.031(3) 0.031(3) 0.043(3) 0.004(2) 0.000(2) 0.002(2)
C13 0.028(3) 0.039(3) 0.022(2) 0.000(2) 0.000(2) -0.002(2)
C14 0.034(3) 0.041(3) 0.032(3) 0.000(2) 0.001(2) 0.002(2)
C15 0.032(3) 0.059(4) 0.033(3) 0.005(3) 0.000(2) 0.009(3)
C16 0.027(3) 0.073(5) 0.037(3) 0.003(3) -0.002(2) -0.006(3)
C17 0.040(3) 0.051(4) 0.037(3) 0.001(3) -0.005(3) -0.011(3)
C18 0.041(3) 0.040(3) 0.026(3) 0.001(2) -0.002(2) -0.005(3)
C19 0.036(3) 0.036(3) 0.023(2) 0.002(2) -0.004(2) -0.002(2)
C20 0.053(4) 0.038(4) 0.043(3) 0.009(3) 0.011(3) 0.010(3)
C21 0.056(4) 0.042(4) 0.042(3) 0.005(3) 0.014(3) 0.014(3)
C22 0.042(3) 0.055(4) 0.029(3) 0.002(3) 0.007(2) -0.009(3)
C23 0.067(4) 0.039(4) 0.045(4) 0.002(3) 0.013(3) -0.013(3)
C24 0.051(4) 0.036(3) 0.044(3) -0.004(3) 0.010(3) -0.002(3)
C25 0.034(3) 0.047(4) 0.025(3) -0.003(2) 0.003(2) -0.009(3)
C26 0.033(3) 0.072(5) 0.039(3) 0.004(3) -0.003(3) 0.000(3)
C27 0.041(4) 0.107(7) 0.039(4) 0.005(4) -0.005(3) -0.006(4)
C28 0.050(4) 0.125(8) 0.036(4) -0.009(4) 0.005(3) -0.039(5)
C29 0.060(4) 0.071(5) 0.033(3) -0.008(3) 0.008(3) -0.030(4)
C30 0.054(4) 0.043(4) 0.030(3) -0.005(2) 0.001(3) -0.018(3)
C31 0.034(3) 0.041(4) 0.045(3) -0.002(3) -0.006(2) 0.005(3)
C32 0.038(3) 0.039(3) 0.042(3) 0.000(3) 0.001(2) 0.008(3)
C33 0.032(3) 0.024(3) 0.045(3) -0.004(2) 0.002(2) 0.005(2)
C34 0.040(3) 0.031(3) 0.036(3) -0.009(2) 0.006(2) 0.002(2)
C35 0.040(3) 0.046(4) 0.040(3) -0.008(3) 0.009(3) 0.002(3)
C36 0.042(3) 0.043(4) 0.044(3) -0.001(3) 0.014(3) -0.010(3)
C37 0.032(3) 0.028(3) 0.039(3) -0.001(2) 0.010(2) -0.007(2)
C38 0.022(3) 0.031(3) 0.045(3) -0.006(2) -0.002(2) -0.002(2)
C41 0.027(3) 0.030(3) 0.032(3) -0.007(2) 0.000(2) -0.002(2)
C42 0.033(3) 0.036(3) 0.028(3) -0.005(2) 0.001(2) 0.001(2)
C43 0.036(3) 0.032(3) 0.044(3) -0.005(2) 0.005(2) 0.003(2)
C44 0.032(3) 0.037(3) 0.047(3) -0.012(3) 0.006(2) 0.001(2)
C45 0.032(3) 0.041(3) 0.031(3) -0.012(2) 0.005(2) -0.003(2)
C46 0.026(3) 0.032(3) 0.032(3) -0.004(2) 0.003(2) -0.004(2)
C47 0.041(3) 0.034(3) 0.026(3) 0.005(2) -0.007(2) 0.000(2)
C48 0.063(4) 0.038(4) 0.038(3) 0.007(3) -0.009(3) -0.001(3)
C49 0.065(4) 0.035(4) 0.047(4) 0.015(3) -0.010(3) -0.013(3)
C50 0.051(4) 0.065(5) 0.043(4) 0.017(3) -0.005(3) -0.015(3)
C51 0.047(4) 0.064(5) 0.038(3) 0.001(3) 0.003(3) -0.005(3)
C52 0.043(3) 0.053(4) 0.034(3) 0.000(3) 0.003(3) -0.008(3)
C53 0.028(3) 0.037(3) 0.027(3) 0.000(2) -0.001(2) 0.002(2)
C54 0.047(4) 0.035(3) 0.043(3) 0.001(3) -0.009(3) 0.000(3)
C55 0.039(3) 0.049(4) 0.048(4) 0.007(3) -0.015(3) -0.001(3)
C56 0.038(3) 0.052(4) 0.032(3) -0.002(3) -0.005(2) -0.010(3)
C57 0.048(3) 0.036(3) 0.038(3) -0.007(2) -0.002(3) 0.004(3)
C58 0.043(3) 0.038(3) 0.037(3) -0.006(2) -0.005(2) 0.006(3)
C59 0.023(2) 0.038(3) 0.031(3) 0.004(2) -0.001(2) 0.001(2)
C60 0.043(3) 0.049(4) 0.030(3) 0.003(3) 0.000(2) -0.007(3)
C61 0.042(3) 0.064(5) 0.034(3) 0.007(3) 0.001(3) -0.009(3)
C62 0.034(3) 0.052(4) 0.054(4) 0.017(3) -0.003(3) -0.006(3)
C63 0.048(4) 0.033(3) 0.047(3) 0.002(3) -0.008(3) -0.003(3)
C64 0.043(3) 0.047(4) 0.029(3) 0.003(2) -0.002(2) -0.003(3)
C65 0.026(3) 0.038(3) 0.024(2) 0.003(2) 0.000(2) 0.002(2)
C66 0.037(3) 0.037(3) 0.025(3) 0.003(2) 0.001(2) 0.000(2)
C67 0.029(3) 0.045(4) 0.039(3) 0.002(3) 0.000(2) -0.008(2)
C68 0.029(3) 0.048(4) 0.043(3) 0.005(3) -0.001(2) -0.003(3)
C69 0.035(3) 0.037(3) 0.049(3) 0.002(3) 0.002(3) 0.008(3)
C70 0.035(3) 0.036(3) 0.034(3) 0.000(2) 0.001(2) 0.001(2)
C71 0.035(3) 0.049(4) 0.046(3) -0.020(3) 0.002(3) -0.005(3)
C72 0.033(3) 0.031(3) 0.075(5) -0.014(3) 0.016(3) -0.015(3)
C73 0.053(4) 0.051(4) 0.064(4) 0.008(3) 0.015(3) -0.014(3)
C74 0.075(5) 0.063(5) 0.049(4) -0.009(3) 0.028(4) -0.009(4)
C75 0.043(3) 0.035(3) 0.038(3) -0.012(2) 0.006(3) -0.002(3)
C76 0.035(3) 0.035(3) 0.042(3) -0.013(3) -0.002(2) 0.010(2)
C77 0.050(4) 0.058(5) 0.067(5) -0.023(4) -0.014(3) 0.022(3)
C78 0.025(3) 0.068(5) 0.054(4) -0.006(3) -0.009(3) 0.004(3)

loop_
_atom_type_symbol
_atom_type_description
_atom_type_scat_dispersion_real
_atom_type_scat_dispersion_imag
_atom_type_scat_source
C C 0.0181 0.0091 'International Tables Vol C Tables 4.2.6.8 and 6.1.1.4'
H H 0.0000 0.0000 'International Tables Vol C Tables 4.2.6.8 and 6.1.1.4'
P P 0.2955 0.4335 'International Tables Vol C Tables 4.2.6.8 and 6.1.1.4'
S S 0.3331 0.5567 'International Tables Vol C Tables 4.2.6.8 and 6.1.1.4'
Cl Cl 0.3639 0.7018 'International Tables Vol C Tables 4.2.6.8 and 6.1.1.4'
Rh Rh 0.0927 3.6045 'International Tables Vol C Tables 4.2.6.8 and 6.1.1.4'

loop_
_geom_angle_atom_site_label_1
_geom_angle_atom_site_label_2
_geom_angle_atom_site_label_3
_geom_angle
C1 Rh1 P1 88.42(15)
C1 Rh1 P2 88.25(15)
P1 Rh1 P2 176.67(5)
C1 Rh1 Cl3 88.71(15)
P1 Rh1 Cl3 88.99(5)
P2 Rh1 Cl3 90.95(5)
C1 Rh1 Cl1 89.56(15)
P1 Rh1 Cl1 92.50(5)
P2 Rh1 Cl1 87.46(5)
Cl3 Rh1 Cl1 177.68(5)
C1 Rh1 Cl2 175.24(15)
P1 Rh1 Cl2 90.20(4)
P2 Rh1 Cl2 93.11(5)
Cl3 Rh1 Cl2 95.82(4)
Cl1 Rh1 Cl2 85.95(4)
C33 Rh2 C37 98.8(2)
C33 Rh2 C38 81.8(2)
C37 Rh2 C38 38.6(2)
C33 Rh2 C34 39.1(2)
C37 Rh2 C34 82.0(2)
C38 Rh2 C34 90.1(2)
C33 Rh2 Cl1 165.34(16)
C37 Rh2 Cl1 87.91(16)
C38 Rh2 Cl1 95.83(15)
C34 Rh2 Cl1 155.54(16)
C33 Rh2 Cl2 89.14(16)
C37 Rh2 Cl2 164.97(16)
C38 Rh2 Cl2 156.32(16)
C34 Rh2 Cl2 96.64(17)
Cl1 Rh2 Cl2 87.40(4)
C41 Rh3 P3 88.76(16)
C41 Rh3 P4 88.46(16)
P3 Rh3 P4 176.57(5)
C41 Rh3 Cl6 88.70(15)
P3 Rh3 Cl6 85.56(5)
P4 Rh3 Cl6 92.36(5)
C41 Rh3 Cl4 91.12(15)
P3 Rh3 Cl4 93.68(5)
P4 Rh3 Cl4 88.39(5)
Cl6 Rh3 Cl4 179.22(5)
C41 Rh3 Cl5 174.51(15)
P3 Rh3 Cl5 91.34(4)
P4 Rh3 Cl5 91.62(4)
Cl6 Rh3 Cl5 96.78(5)
Cl4 Rh3 Cl5 83.40(4)
C76 Rh4 C75 38.8(2)
C76 Rh4 C72 97.2(2)
C75 Rh4 C72 82.2(2)
C76 Rh4 C71 81.5(2)
C75 Rh4 C71 91.3(2)
C72 Rh4 C71 38.3(3)
C76 Rh4 Cl4 164.58(17)
C75 Rh4 Cl4 156.37(18)
C72 Rh4 Cl4 90.90(17)
C71 Rh4 Cl4 97.25(17)
C76 Rh4 Cl5 89.41(18)
C75 Rh4 Cl5 96.64(17)
C72 Rh4 Cl5 167.5(2)
C71 Rh4 Cl5 154.11(19)
Cl4 Rh4 Cl5 85.21(4)
Rh1 Cl1 Rh2 95.52(4)
Rh2 Cl2 Rh1 90.83(4)
Rh3 Cl4 Rh4 97.47(5)
Rh4 Cl5 Rh3 93.90(4)
C2 S1 P1 99.18(18)
C6 S2 P2 99.40(19)
C42 S3 P3 99.40(19)
C46 S4 P4 99.06(18)
C7 P1 C13 103.0(2)
C7 P1 S1 101.57(18)
C13 P1 S1 106.15(18)
C7 P1 Rh1 123.06(18)
C13 P1 Rh1 116.88(17)
S1 P1 Rh1 104.12(7)
C25 P2 C19 100.1(2)
C25 P2 S2 106.9(2)
C19 P2 S2 103.4(2)
C25 P2 Rh1 119.05(19)
C19 P2 Rh1 121.56(18)
S2 P2 Rh1 104.27(7)
C47 P3 C53 103.3(2)
C47 P3 S3 106.3(2)
C53 P3 S3 103.58(19)
C47 P3 Rh3 116.21(18)
C53 P3 Rh3 121.19(18)
S3 P3 Rh3 104.81(7)
C59 P4 C65 101.9(2)
C59 P4 S4 106.33(18)
C65 P4 S4 103.74(18)
C59 P4 Rh3 119.55(17)
C65 P4 Rh3 118.87(16)
S4 P4 Rh3 104.90(7)
C6 C1 C2 114.4(5)
C6 C1 Rh1 122.9(4)
C2 C1 Rh1 122.8(4)
C3 C2 C1 122.7(5)
C3 C2 S1 114.4(4)
C1 C2 S1 122.9(4)
C2 C3 C4 120.8(5)
C2 C3 H3 119.6
C4 C3 H3 119.6
C5 C4 C3 118.7(5)
C5 C4 H4 120.7
C3 C4 H4 120.7
C4 C5 C6 120.3(5)
C4 C5 H5 119.8
C6 C5 H5 119.8
C5 C6 C1 123.1(5)
C5 C6 S2 113.4(4)
C1 C6 S2 123.6(4)
C12 C7 C8 118.8(5)
C12 C7 P1 122.7(4)
C8 C7 P1 118.5(4)
C9 C8 C7 120.4(6)
C9 C8 H8 119.8
C7 C8 H8 119.8
C10 C9 C8 120.1(6)
C10 C9 H9 119.9
C8 C9 H9 119.9
C9 C10 C11 120.2(6)
C9 C10 H10 119.9
C11 C10 H10 119.9
C10 C11 C12 119.9(6)
C10 C11 H11 120.0
C12 C11 H11 120.0
C7 C12 C11 120.5(6)
C7 C12 H12 119.7
C11 C12 H12 119.7
C18 C13 C14 119.8(5)
C18 C13 P1 119.9(4)
C14 C13 P1 120.3(4)
C13 C14 C15 120.3(6)
C13 C14 H14 119.9
C15 C14 H14 119.9
C16 C15 C14 119.6(6)
C16 C15 H15 120.2
C14 C15 H15 120.2
C15 C16 C17 120.2(6)
C15 C16 H16 119.9
C17 C16 H16 119.9
C18 C17 C16 120.0(6)
C18 C17 H17 120.0
C16 C17 H17 120.0
C13 C18 C17 120.2(6)
C13 C18 H18 119.9
C17 C18 H18 119.9
C24 C19 C20 117.8(5)
C24 C19 P2 123.1(5)
C20 C19 P2 119.0(4)
C21 C20 C19 120.9(6)
C21 C20 H20 119.6
C19 C20 H20 119.6
C22 C21 C20 120.3(6)
C22 C21 H21 119.8
C20 C21 H21 119.8
C21 C22 C23 120.1(6)
C21 C22 H22 120.0
C23 C22 H22 120.0
C22 C23 C24 120.4(6)
C22 C23 H23 119.8
C24 C23 H23 119.8
C19 C24 C23 120.5(6)
C19 C24 H24 119.8
C23 C24 H24 119.8
C26 C25 C30 119.2(6)
C26 C25 P2 122.4(5)
C30 C25 P2 118.1(5)
C27 C26 C25 120.1(7)
C27 C26 H26 120.0
C25 C26 H26 120.0
C28 C27 C26 120.2(8)
C28 C27 H27 119.9
C26 C27 H27 119.9
C27 C28 C29 121.7(7)
C27 C28 H28 119.1
C29 C28 H28 119.1
C28 C29 C30 118.9(8)
C28 C29 H29 120.5
C30 C29 H29 120.5
C29 C30 C25 119.8(7)
C29 C30 H30 120.1
C25 C30 H30 120.1
C38 C31 C32 111.6(5)
C38 C31 H31A 109.3
C32 C31 H31A 109.3
C38 C31 H31B 109.3
C32 C31 H31B 109.3
H31A C31 H31B 108.0
C33 C32 C31 112.6(5)
C33 C32 H32A 109.1
C31 C32 H32A 109.1
C33 C32 H32B 109.1
C31 C32 H32B 109.1
H32A C32 H32B 107.8
C34 C33 C32 124.7(5)
C34 C33 Rh2 70.7(3)
C32 C33 Rh2 111.1(4)
C34 C33 H33 114.1
C32 C33 H33 114.1
Rh2 C33 H33 114.1
C33 C34 C35 124.5(5)
C33 C34 Rh2 70.2(3)
C35 C34 Rh2 113.8(4)
C33 C34 H34 113.6
C35 C34 H34 113.6
Rh2 C34 H34 113.6
C34 C35 C36 111.7(5)
C34 C35 H35A 109.3
C36 C35 H35A 109.3
C34 C35 H35B 109.3
C36 C35 H35B 109.3
H35A C35 H35B 107.9
C37 C36 C35 112.0(5)
C37 C36 H36A 109.2
C35 C36 H36A 109.2
C37 C36 H36B 109.2
C35 C36 H36B 109.2
H36A C36 H36B 107.9
C38 C37 C36 125.3(5)
C38 C37 Rh2 70.9(3)
C36 C37 Rh2 111.6(4)
C38 C37 H37 113.8
C36 C37 H37 113.8
Rh2 C37 H37 113.8
C37 C38 C31 124.3(5)
C37 C38 Rh2 70.5(3)
C31 C38 Rh2 113.9(4)
C37 C38 H38 113.6
C31 C38 H38 113.6
Rh2 C38 H38 113.6
C42 C41 C46 114.2(5)
C42 C41 Rh3 123.0(4)
C46 C41 Rh3 122.9(4)
C43 C42 C41 123.5(5)
C43 C42 S3 113.2(4)
C41 C42 S3 123.2(4)
C44 C43 C42 119.4(6)
C44 C43 H43 120.3
C42 C43 H43 120.3
C45 C44 C43 119.2(5)
C45 C44 H44 120.4
C43 C44 H44 120.4
C44 C45 C46 121.1(5)
C44 C45 H45 119.5
C46 C45 H45 119.5
C45 C46 C41 122.5(5)
C45 C46 S4 114.1(4)
C41 C46 S4 123.4(4)
C48 C47 C52 119.3(6)
C48 C47 P3 120.7(5)
C52 C47 P3 119.6(5)
C47 C48 C49 120.3(6)
C47 C48 H48 119.9
C49 C48 H48 119.9
C50 C49 C48 120.3(6)
C50 C49 H49 119.9
C48 C49 H49 119.9
C51 C50 C49 119.5(6)
C51 C50 H50 120.2
C49 C50 H50 120.2
C50 C51 C52 120.7(7)
C50 C51 H51 119.7
C52 C51 H51 119.7
C51 C52 C47 120.0(6)
C51 C52 H52 120.0
C47 C52 H52 120.0
C58 C53 C54 119.2(5)
C58 C53 P3 120.1(4)
C54 C53 P3 120.7(5)
C53 C54 C55 119.7(6)
C53 C54 H54 120.2
C55 C54 H54 120.2
C56 C55 C54 120.3(6)
C56 C55 H55 119.9
C54 C55 H55 119.9
C57 C56 C55 120.3(6)
C57 C56 H56 119.9
C55 C56 H56 119.9
C56 C57 C58 120.2(6)
C56 C57 H57 119.9
C58 C57 H57 119.9
C53 C58 C57 120.3(6)
C53 C58 H58 119.8
C57 C58 H58 119.8
C60 C59 C64 118.8(5)
C60 C59 P4 121.1(4)
C64 C59 P4 120.0(4)
C61 C60 C59 120.5(6)
C61 C60 H60 119.7
C59 C60 H60 119.7
C62 C61 C60 120.3(6)
C62 C61 H61 119.9
C60 C61 H61 119.9
C61 C62 C63 119.7(6)
C61 C62 H62 120.2
C63 C62 H62 120.2
C64 C63 C62 120.5(6)
C64 C63 H63 119.8
C62 C63 H63 119.8
C63 C64 C59 120.1(5)
C63 C64 H64 119.9
C59 C64 H64 119.9
C66 C65 C70 119.5(5)
C66 C65 P4 121.6(4)
C70 C65 P4 118.9(4)
C65 C66 C67 119.7(5)
C65 C66 H66 120.1
C67 C66 H66 120.1
C68 C67 C66 120.4(6)
C68 C67 H67 119.8
C66 C67 H67 119.8
C69 C68 C67 120.1(5)
C69 C68 H68 120.0
C67 C68 H68 120.0
C68 C69 C70 120.1(6)
C68 C69 H69 119.9
C70 C69 H69 119.9
C69 C70 C65 120.1(6)
C69 C70 H70 119.9
C65 C70 H70 119.9
C72 C71 C78 124.3(6)
C72 C71 Rh4 70.7(3)
C78 C71 Rh4 113.9(4)
C72 C71 H71 113.6
C78 C71 H71 113.6
Rh4 C71 H71 113.6
C71 C72 C73 123.2(6)
C71 C72 Rh4 71.1(3)
C73 C72 Rh4 111.9(4)
C71 C72 H72 114.3
C73 C72 H72 114.3
Rh4 C72 H72 114.3
C74 C73 C72 113.1(5)
C74 C73 H73A 109.0
C72 C73 H73A 109.0
C74 C73 H73B 109.0
C72 C73 H73B 109.0
H73A C73 H73B 107.8
C73 C74 C75 112.6(5)
C73 C74 H74A 109.1
C75 C74 H74A 109.1
C73 C74 H74B 109.1
C75 C74 H74B 109.1
H74A C74 H74B 107.8
C76 C75 C74 121.1(6)
C76 C75 Rh4 70.5(3)
C74 C75 Rh4 114.2(4)
C76 C75 H75 114.6
C74 C75 H75 114.6
Rh4 C75 H75 114.6
C75 C76 C77 126.2(6)
C75 C76 Rh4 70.7(3)
C77 C76 Rh4 113.0(4)
C75 C76 H76 113.2
C77 C76 H76 113.2
Rh4 C76 H76 113.2
C76 C77 C78 112.2(6)
C76 C77 H77A 109.2
C78 C77 H77A 109.2
C76 C77 H77B 109.2
C78 C77 H77B 109.2
H77A C77 H77B 107.9
C71 C78 C77 113.1(5)
C71 C78 H78A 109.0
C77 C78 H78A 109.0
C71 C78 H78B 109.0
C77 C78 H78B 109.0
H78A C78 H78B 107.8

loop_
_geom_bond_atom_site_label_1
_geom_bond_atom_site_label_2
_geom_bond_distance
Rh1 C1 2.019(5)
Rh1 P1 2.3229(13)
Rh1 P2 2.3293(13)
Rh1 Cl3 2.3327(13)
Rh1 Cl1 2.3620(13)
Rh1 Cl2 2.5263(13)
Rh2 C33 2.095(5)
Rh2 C37 2.094(5)
Rh2 C38 2.099(5)
Rh2 C34 2.101(5)
Rh2 Cl1 2.4019(13)
Rh2 Cl2 2.4247(13)
Rh3 C41 2.009(5)
Rh3 P3 2.3068(14)
Rh3 P4 2.3131(13)
Rh3 Cl6 2.3330(15)
Rh3 Cl4 2.3909(14)
Rh3 Cl5 2.5237(12)
Rh4 C76 2.089(5)
Rh4 C75 2.091(5)
Rh4 C72 2.097(6)
Rh4 C71 2.102(6)
Rh4 Cl4 2.4142(12)
Rh4 Cl5 2.4178(13)
S1 C2 1.785(5)
S1 P1 2.0847(19)
S2 C6 1.782(5)
S2 P2 2.080(2)
S3 C42 1.777(5)
S3 P3 2.083(2)
S4 C46 1.776(6)
S4 P4 2.0814(19)
P1 C7 1.812(5)
P1 C13 1.835(5)
P2 C25 1.815(6)
P2 C19 1.828(5)
P3 C47 1.815(6)
P3 C53 1.832(6)
P4 C59 1.821(6)
P4 C65 1.831(5)
C1 C6 1.397(7)
C1 C2 1.411(7)
C2 C3 1.374(8)
C3 C4 1.375(8)
C3 H3 0.9500
C4 C5 1.373(8)
C4 H4 0.9500
C5 C6 1.386(8)
C5 H5 0.9500
C7 C12 1.379(8)
C7 C8 1.405(8)
C8 C9 1.381(8)
C8 H8 0.9500
C9 C10 1.373(9)
C9 H9 0.9500
C10 C11 1.384(9)
C10 H10 0.9500
C11 C12 1.391(8)
C11 H11 0.9500
C12 H12 0.9500
C13 C18 1.384(8)
C13 C14 1.385(8)
C14 C15 1.389(8)
C14 H14 0.9500
C15 C16 1.384(9)
C15 H15 0.9500
C16 C17 1.385(9)
C16 H16 0.9500
C17 C18 1.385(8)
C17 H17 0.9500
C18 H18 0.9500
C19 C24 1.375(8)
C19 C20 1.400(8)
C20 C21 1.387(8)
C20 H20 0.9500
C21 C22 1.355(9)
C21 H21 0.9500
C22 C23 1.363(9)
C22 H22 0.9500
C23 C24 1.403(9)
C23 H23 0.9500
C24 H24 0.9500
C25 C26 1.388(9)
C25 C30 1.408(9)
C26 C27 1.384(10)
C26 H26 0.9500
C27 C28 1.358(12)
C27 H27 0.9500
C28 C29 1.380(12)
C28 H28 0.9500
C29 C30 1.393(9)
C29 H29 0.9500
C30 H30 0.9500
C31 C38 1.510(7)
C31 C32 1.523(8)
C31 H31A 0.9900
C31 H31B 0.9900
C32 C33 1.499(8)
C32 H32A 0.9900
C32 H32B 0.9900
C33 C34 1.404(8)
C33 H33 1.0000
C34 C35 1.524(8)
C34 H34 1.0000
C35 C36 1.534(8)
C35 H35A 0.9900
C35 H35B 0.9900
C36 C37 1.508(7)
C36 H36A 0.9900
C36 H36B 0.9900
C37 C38 1.385(8)
C37 H37 1.0000
C38 H38 1.0000
C41 C42 1.407(8)
C41 C46 1.413(7)
C42 C43 1.403(8)
C43 C44 1.386(8)
C43 H43 0.9500
C44 C45 1.366(8)
C44 H44 0.9500
C45 C46 1.395(8)
C45 H45 0.9500
C47 C48 1.383(9)
C47 C52 1.389(8)
C48 C49 1.386(9)
C48 H48 0.9500
C49 C50 1.379(10)
C49 H49 0.9500
C50 C51 1.377(10)
C50 H50 0.9500
C51 C52 1.382(9)
C51 H51 0.9500
C52 H52 0.9500
C53 C58 1.366(8)
C53 C54 1.385(8)
C54 C55 1.390(9)
C54 H54 0.9500
C55 C56 1.367(9)
C55 H55 0.9500
C56 C57 1.348(8)
C56 H56 0.9500
C57 C58 1.396(8)
C57 H57 0.9500
C58 H58 0.9500
C59 C60 1.389(8)
C59 C64 1.393(8)
C60 C61 1.374(9)
C60 H60 0.9500
C61 C62 1.373(10)
C61 H61 0.9500
C62 C63 1.383(9)
C62 H62 0.9500
C63 C64 1.371(9)
C63 H63 0.9500
C64 H64 0.9500
C65 C66 1.386(8)
C65 C70 1.396(8)
C66 C67 1.392(8)
C66 H66 0.9500
C67 C68 1.378(9)
C67 H67 0.9500
C68 C69 1.380(9)
C68 H68 0.9500
C69 C70 1.383(8)
C69 H69 0.9500
C70 H70 0.9500
C71 C72 1.377(9)
C71 C78 1.509(9)
C71 H71 1.0000
C72 C73 1.526(9)
C72 H72 1.0000
C73 C74 1.507(10)
C73 H73A 0.9900
C73 H73B 0.9900
C74 C75 1.527(9)
C74 H74A 0.9900
C74 H74B 0.9900
C75 C76 1.387(8)
C75 H75 1.0000
C76 C77 1.501(8)
C76 H76 1.0000
C77 C78 1.520(10)
C77 H77A 0.9900
C77 H77B 0.9900
C78 H78A 0.9900
C78 H78B 0.9900
